data_4027324
loop_
_publ_author_name
'Philip C. Bulman Page'
'Christopher J. Bartlett'
'Yohan Chan'
'David Day'
'Phillip Parker'
'Benjamin R. Buckley'
'Geracimos A. Rassias'
'Alexandra M. Z. Slawin'
'Steven M. Allin'
'J\'er\^ome Lacour'
'Andr\'e Pinto'

_publ_section_title
;
 Asymmetric Epoxidation Using Iminium Salt Organocatalysts Featuring
 Dynamically Controlled Atropoisomerism
;
_journal_name_full 'Journal of Organic Chemistry'
_journal_page_first 6128
_journal_page_last 6138
_journal_paper_doi 10.1021/jo300915u
_journal_volume 77
_journal_year 2012
_chemical_absolute_configuration ad
_chemical_formula_moiety 'C35 H32 N O2,C24 H20 B,3(C H2 Cl2)'
_chemical_formula_sum 'C62 H58 B Cl6 N O2'
_chemical_formula_weight 1072.60
_chemical_name_systematic
; 
 ? 
;
_space_group_IT_number 19
_symmetry_cell_setting orthorhombic
_symmetry_space_group_name_Hall 'P 2ac 2ab'
_symmetry_space_group_name_H-M 'P 21 21 21'
_atom_sites_solution_hydrogens geom
_atom_sites_solution_primary direct
_atom_sites_solution_secondary difmap
_audit_creation_method SHELXL-97
_cell_angle_alpha 90.00
_cell_angle_beta 90.00
_cell_angle_gamma 90.00
_cell_formula_units_Z 4
_cell_length_a 11.458(2)
_cell_length_b 17.247(3)
_cell_length_c 27.663(6)
_cell_measurement_reflns_used 5125
_cell_measurement_temperature 93(2)
_cell_measurement_theta_max 28.2075
_cell_measurement_theta_min 1.8872
_cell_volume 5466.7(18)
_computing_cell_refinement 'CrystalClear (Rigaku Corp., 2004)'
_computing_data_collection 'CrystalClear (Rigaku Corp., 2004)'
_computing_data_reduction 'CrystalClear (Rigaku Corp., 2004)'
_computing_molecular_graphics 'Bruker SHELXTL'
_computing_publication_material 'Bruker SHELXTL'
_computing_structure_refinement 'SHELXL-97 (Sheldrick, 1997)'
_computing_structure_solution 'SHELXS-97 (Sheldrick, 1990)'
_diffrn_ambient_temperature 93(2)
_diffrn_measured_fraction_theta_full 0.999
_diffrn_measured_fraction_theta_max 0.997
_diffrn_measurement_method '\w and \f scans'
_diffrn_radiation_monochromator graphite
_diffrn_radiation_source 'fine-focus sealed tube'
_diffrn_radiation_type MoK\a
_diffrn_radiation_wavelength 0.71073
_diffrn_reflns_av_R_equivalents 0.3112
_diffrn_reflns_av_sigmaI/netI 0.4355
_diffrn_reflns_limit_h_max 13
_diffrn_reflns_limit_h_min -11
_diffrn_reflns_limit_k_max 20
_diffrn_reflns_limit_k_min -20
_diffrn_reflns_limit_l_max 33
_diffrn_reflns_limit_l_min -33
_diffrn_reflns_number 34687
_diffrn_reflns_theta_full 25.00
_diffrn_reflns_theta_max 25.30
_diffrn_reflns_theta_min 1.89
_exptl_absorpt_coefficient_mu 0.359
_exptl_absorpt_correction_T_max 1.0000
_exptl_absorpt_correction_T_min 0.83251
_exptl_absorpt_correction_type multi-scan
_exptl_crystal_colour Yellow
_exptl_crystal_density_diffrn 1.303
_exptl_crystal_description Prism
_exptl_crystal_F_000 2240
_exptl_crystal_size_max 0.2400
_exptl_crystal_size_mid 0.0500
_exptl_crystal_size_min 0.0500
_refine_diff_density_max 1.045
_refine_diff_density_min -0.458
_refine_diff_density_rms 0.072
_refine_ls_abs_structure_details 'Flack H D (1983), Acta Cryst. A39, 876-881'
_refine_ls_abs_structure_Flack -0.10(18)
_refine_ls_extinction_method none
_refine_ls_goodness_of_fit_ref 0.882
_refine_ls_hydrogen_treatment constr
_refine_ls_matrix_type full
_refine_ls_number_parameters 644
_refine_ls_number_reflns 9884
_refine_ls_number_restraints 15
_refine_ls_restrained_S_all 0.883
_refine_ls_R_factor_all 0.3058
_refine_ls_R_factor_gt 0.1056
_refine_ls_shift/su_max 0.001
_refine_ls_shift/su_mean 0.000
_refine_ls_structure_factor_coef Fsqd
_refine_ls_weighting_details 'calc w=1/[\s^2^(Fo^2^)+(0.0708P)^2^+0.0000P] where P=(Fo^2^+2Fc^2^)/3'
_refine_ls_weighting_scheme calc
_refine_ls_wR_factor_gt 0.2036
_refine_ls_wR_factor_ref 0.2796
_reflns_number_gt 3000
_reflns_number_total 9884
_reflns_threshold_expression >2sigma(I)
_cod_data_source_file jo300915u_si_001_3.cif
_cod_data_source_block 30
_cod_original_cell_volume 5466.5(19)
_cod_database_code 4027324

loop_
_symmetry_equiv_pos_as_xyz
'x, y, z'
'-x+1/2, -y, z+1/2'
'-x, y+1/2, -z+1/2'
'x+1/2, -y+1/2, -z'

loop_
_atom_site_label
_atom_site_type_symbol
_atom_site_fract_x
_atom_site_fract_y
_atom_site_fract_z
_atom_site_U_iso_or_equiv
_atom_site_adp_type
_atom_site_occupancy
_atom_site_symmetry_multiplicity
_atom_site_calc_flag
_atom_site_refinement_flags
N1 N 0.6323(8) 1.0802(4) 0.1276(3) 0.038(2) Uani 1 1 d .
C2 C 0.7613(9) 1.0622(6) 0.1353(4) 0.037(3) Uani 1 1 d .
H2A H 0.7946 1.1071 0.1535 0.044 Uiso 1 1 calc R
C3 C 0.8213(9) 1.0612(6) 0.0869(4) 0.033(3) Uani 1 1 d .
C4 C 0.7971(9) 1.0117(5) 0.0496(4) 0.034(3) Uani 1 1 d .
C5 C 0.7058(10) 0.9496(6) 0.0588(4) 0.040(3) Uani 1 1 d .
C6 C 0.5959(10) 0.9646(6) 0.0784(4) 0.038(3) Uani 1 1 d .
C7 C 0.5658(10) 1.0362(5) 0.1010(4) 0.036(3) Uani 1 1 d .
H7A H 0.4882 1.0540 0.0960 0.043 Uiso 1 1 calc R
C8 C 0.9104(10) 1.1169(5) 0.0792(4) 0.037(3) Uani 1 1 d .
H8A H 0.9325 1.1504 0.1049 0.045 Uiso 1 1 calc R
C9 C 0.9657(9) 1.1232(5) 0.0348(4) 0.036(3) Uani 1 1 d .
H9A H 1.0260 1.1605 0.0309 0.043 Uiso 1 1 calc R
C10 C 0.9352(10) 1.0764(6) -0.0042(4) 0.035(3) Uani 1 1 d .
C11 C 0.9873(11) 1.0849(6) -0.0502(5) 0.051(3) Uani 1 1 d .
H11A H 1.0497 1.1205 -0.0545 0.061 Uiso 1 1 calc R
C12 C 0.9483(11) 1.0419(7) -0.0889(4) 0.053(3) Uani 1 1 d .
H12A H 0.9825 1.0494 -0.1198 0.064 Uiso 1 1 calc R
C13 C 0.8603(12) 0.9881(7) -0.0834(4) 0.061(4) Uani 1 1 d .
H13A H 0.8344 0.9589 -0.1105 0.073 Uiso 1 1 calc R
C14 C 0.8097(10) 0.9766(6) -0.0387(4) 0.047(3) Uani 1 1 d .
H14A H 0.7480 0.9401 -0.0355 0.057 Uiso 1 1 calc R
C15 C 0.8484(11) 1.0188(6) 0.0028(5) 0.045(3) Uani 1 1 d .
C16 C 0.7358(11) 0.8673(6) 0.0461(4) 0.040(3) Uani 1 1 d .
C17 C 0.8483(11) 0.8456(6) 0.0362(4) 0.040(3) Uani 1 1 d .
H17A H 0.9089 0.8832 0.0356 0.048 Uiso 1 1 calc R
C18 C 0.8728(11) 0.7678(7) 0.0272(4) 0.047(3) Uani 1 1 d .
H18A H 0.9505 0.7522 0.0201 0.056 Uiso 1 1 calc R
C19 C 0.7853(13) 0.7137(7) 0.0286(5) 0.060(4) Uani 1 1 d .
H19A H 0.8030 0.6608 0.0224 0.072 Uiso 1 1 calc R
C20 C 0.6738(12) 0.7347(7) 0.0387(4) 0.053(3) Uani 1 1 d .
H20A H 0.6143 0.6963 0.0383 0.064 Uiso 1 1 calc R
C21 C 0.6443(11) 0.8107(6) 0.0496(4) 0.044(3) Uani 1 1 d .
C22 C 0.5333(12) 0.8338(6) 0.0635(4) 0.051(3) Uani 1 1 d .
H22A H 0.4720 0.7967 0.0626 0.061 Uiso 1 1 calc R
C23 C 0.5081(10) 0.9072(6) 0.0782(4) 0.042(3) Uani 1 1 d .
H23A H 0.4312 0.9198 0.0883 0.050 Uiso 1 1 calc R
C24 C 0.7822(10) 0.9908(5) 0.1663(4) 0.046(3) Uani 1 1 d .
H24A H 0.8664 0.9828 0.1704 0.069 Uiso 1 1 calc R
H24B H 0.7480 0.9453 0.1506 0.069 Uiso 1 1 calc R
H24C H 0.7459 0.9982 0.1981 0.069 Uiso 1 1 calc R
C25 C 0.5762(9) 1.1509(5) 0.1501(3) 0.031(3) Uani 1 1 d .
H25A H 0.4920 1.1386 0.1555 0.037 Uiso 1 1 calc R
C26 C 0.5822(10) 1.2231(6) 0.1169(4) 0.043(3) Uani 1 1 d .
H26A H 0.5259 1.2622 0.1299 0.052 Uiso 1 1 calc R
O27 O 0.6945(6) 1.2565(4) 0.1185(3) 0.0380(18) Uani 1 1 d .
C28 C 0.7362(9) 1.2797(6) 0.1666(4) 0.038(3) Uani 1 1 d .
O29 O 0.7367(7) 1.2119(4) 0.1967(3) 0.0424(19) Uani 1 1 d .
C30 C 0.6299(10) 1.1714(6) 0.1993(4) 0.043(3) Uani 1 1 d .
H30A H 0.5733 1.2033 0.2176 0.051 Uiso 1 1 calc R
H30B H 0.6425 1.1228 0.2177 0.051 Uiso 1 1 calc R
C31 C 0.5456(10) 1.2046(6) 0.0654(4) 0.041(3) Uani 1 1 d .
C32 C 0.4305(11) 1.2107(6) 0.0534(5) 0.051(3) Uani 1 1 d .
H32A H 0.3764 1.2297 0.0766 0.062 Uiso 1 1 calc R
C33 C 0.3913(12) 1.1893(7) 0.0076(5) 0.063(4) Uani 1 1 d .
H33A H 0.3112 1.1935 -0.0008 0.076 Uiso 1 1 calc R
C34 C 0.4710(14) 1.1623(7) -0.0247(5) 0.056(4) Uani 1 1 d .
H34A H 0.4445 1.1454 -0.0555 0.067 Uiso 1 1 calc R
C35 C 0.5849(14) 1.1586(7) -0.0150(4) 0.058(4) Uani 1 1 d .
H35A H 0.6382 1.1408 -0.0389 0.070 Uiso 1 1 calc R
C36 C 0.6257(11) 1.1813(6) 0.0309(4) 0.044(3) Uani 1 1 d .
H36A H 0.7068 1.1806 0.0381 0.052 Uiso 1 1 calc R
C37 C 0.8568(9) 1.3060(6) 0.1619(5) 0.051(4) Uani 1 1 d .
H37A H 0.9045 1.2641 0.1483 0.076 Uiso 1 1 calc R
H37B H 0.8871 1.3203 0.1938 0.076 Uiso 1 1 calc R
H37C H 0.8597 1.3511 0.1404 0.076 Uiso 1 1 calc R
C38 C 0.6571(11) 1.3421(6) 0.1873(4) 0.050(3) Uani 1 1 d .
H38A H 0.6857 1.3577 0.2192 0.075 Uiso 1 1 calc R
H38B H 0.5775 1.3219 0.1902 0.075 Uiso 1 1 calc R
H38C H 0.6571 1.3872 0.1656 0.075 Uiso 1 1 calc R
B1 B 1.2146(11) 1.0769(8) 0.1958(5) 0.042(3) Uani 1 1 d .
C39 C 1.2302(9) 1.1684(6) 0.1852(4) 0.034(3) Uani 1 1 d .
C40 C 1.3143(9) 1.2178(6) 0.2066(4) 0.036(3) Uani 1 1 d .
H40A H 1.3692 1.1939 0.2276 0.043 Uiso 1 1 calc R
C41 C 1.3256(11) 1.2974(7) 0.2002(4) 0.048(3) Uani 1 1 d .
H41A H 1.3823 1.3261 0.2177 0.058 Uiso 1 1 calc R
C42 C 1.2526(11) 1.3334(6) 0.1680(4) 0.048(3) Uani 1 1 d .
H42A H 1.2588 1.3877 0.1627 0.058 Uiso 1 1 calc R
C43 C 1.1688(10) 1.2899(7) 0.1427(4) 0.047(3) Uani 1 1 d .
H43A H 1.1179 1.3137 0.1200 0.057 Uiso 1 1 calc R
C44 C 1.1630(10) 1.2106(6) 0.1521(4) 0.041(3) Uani 1 1 d .
H44A H 1.1072 1.1820 0.1341 0.050 Uiso 1 1 calc R
C45 C 1.3275(9) 1.0399(6) 0.2224(4) 0.038(3) Uani 1 1 d .
C46 C 1.4001(8) 0.9870(6) 0.2017(4) 0.038(3) Uani 1 1 d .
H46A H 1.3810 0.9659 0.1710 0.046 Uiso 1 1 calc R
C47 C 1.5061(10) 0.9622(6) 0.2257(5) 0.048(3) Uani 1 1 d .
H47A H 1.5569 0.9270 0.2097 0.058 Uiso 1 1 calc R
C48 C 1.5349(13) 0.9883(7) 0.2709(5) 0.060(4) Uani 1 1 d .
H48A H 1.6031 0.9704 0.2869 0.072 Uiso 1 1 calc R
C49 C 1.4617(13) 1.0412(7) 0.2922(5) 0.060(4) Uani 1 1 d .
H49A H 1.4813 1.0626 0.3228 0.071 Uiso 1 1 calc R
C50 C 1.3590(10) 1.0636(6) 0.2692(4) 0.043(3) Uani 1 1 d .
H50A H 1.3071 1.0968 0.2862 0.052 Uiso 1 1 calc R
C51 C 1.0973(10) 1.0636(6) 0.2298(4) 0.043(3) Uani 1 1 d .
C52 C 1.0825(11) 0.9940(6) 0.2576(4) 0.048(3) Uani 1 1 d .
H52A H 1.1424 0.9560 0.2573 0.057 Uiso 1 1 calc R
C53 C 0.9855(11) 0.9811(7) 0.2843(5) 0.050(3) Uani 1 1 d .
H53A H 0.9782 0.9337 0.3015 0.060 Uiso 1 1 calc R
C54 C 0.8990(11) 1.0338(8) 0.2869(5) 0.059(4) Uani 1 1 d .
H54A H 0.8317 1.0232 0.3059 0.071 Uiso 1 1 calc R
C55 C 0.9074(11) 1.1036(7) 0.2622(5) 0.055(4) Uani 1 1 d .
H55A H 0.8472 1.1412 0.2647 0.066 Uiso 1 1 calc R
C56 C 1.0034(10) 1.1177(7) 0.2340(4) 0.049(3) Uani 1 1 d .
H56A H 1.0078 1.1651 0.2166 0.058 Uiso 1 1 calc R
C57 C 1.1918(10) 1.0321(6) 0.1432(4) 0.040(3) Uani 1 1 d .
C58 C 1.2433(10) 1.0546(6) 0.0999(5) 0.048(3) Uani 1 1 d .
H58A H 1.2892 1.1004 0.1005 0.057 Uiso 1 1 calc R
C59 C 1.2341(12) 1.0168(7) 0.0562(4) 0.058(3) Uani 1 1 d .
H59A H 1.2751 1.0344 0.0285 0.069 Uiso 1 1 calc R
C60 C 1.1626(12) 0.9520(7) 0.0544(5) 0.060(4) Uani 1 1 d .
H60A H 1.1487 0.9274 0.0242 0.072 Uiso 1 1 calc R
C61 C 1.1131(13) 0.9235(7) 0.0943(5) 0.059(4) Uani 1 1 d .
H61A H 1.0675 0.8776 0.0927 0.070 Uiso 1 1 calc R
C62 C 1.1288(11) 0.9618(7) 0.1387(4) 0.052(3) Uani 1 1 d .
H62A H 1.0958 0.9395 0.1669 0.063 Uiso 1 1 calc R
C63 C 1.2832(11) 0.7714(9) 0.1630(5) 0.111(6) Uani 1 1 d D
H63A H 1.2780 0.8276 0.1560 0.134 Uiso 1 1 calc R
H63B H 1.2309 0.7597 0.1906 0.134 Uiso 1 1 calc R
Cl1 Cl 1.2392(6) 0.7177(3) 0.1117(2) 0.157(2) Uani 1 1 d D
Cl2 Cl 1.4270(6) 0.7470(3) 0.17803(18) 0.147(2) Uani 1 1 d D
C64 C 0.8799(9) 0.5749(8) 0.1153(5) 0.089(5) Uani 1 1 d D
H64A H 0.9000 0.5595 0.1487 0.106 Uiso 1 1 calc R
H64B H 0.8633 0.6313 0.1151 0.106 Uiso 1 1 calc R
Cl3 Cl 0.7569(4) 0.5238(2) 0.09590(16) 0.1031(14) Uani 1 1 d D
Cl4 Cl 0.9977(4) 0.5548(3) 0.0765(2) 0.1299(19) Uani 1 1 d D
C65 C 0.8564(10) 0.7779(10) 0.2055(5) 0.118(6) Uiso 1 1 d D
H65A H 0.8490 0.8261 0.2248 0.141 Uiso 1 1 calc R
H65B H 0.8573 0.7334 0.2280 0.141 Uiso 1 1 calc R
Cl5 Cl 0.7370(4) 0.7696(2) 0.16569(14) 0.0911(13) Uani 1 1 d D
Cl6 Cl 0.9828(5) 0.7800(4) 0.1730(3) 0.181(3) Uani 1 1 d D

loop_
_atom_site_aniso_label
_atom_site_aniso_U_11
_atom_site_aniso_U_22
_atom_site_aniso_U_33
_atom_site_aniso_U_23
_atom_site_aniso_U_13
_atom_site_aniso_U_12
N1 0.066(7) 0.025(5) 0.022(5) -0.002(4) -0.009(5) -0.008(5)
C2 0.028(7) 0.043(7) 0.040(7) -0.018(5) -0.005(6) -0.007(6)
C3 0.031(7) 0.025(6) 0.044(8) 0.000(6) -0.017(6) 0.004(5)
C4 0.023(6) 0.029(6) 0.049(8) 0.000(6) 0.000(6) 0.009(5)
C5 0.045(8) 0.038(7) 0.038(7) 0.007(5) -0.012(6) -0.007(6)
C6 0.044(7) 0.047(7) 0.024(6) -0.012(6) -0.006(6) -0.012(6)
C7 0.057(8) 0.022(6) 0.029(7) 0.003(5) -0.005(6) 0.000(6)
C8 0.055(8) 0.018(6) 0.039(8) -0.016(5) -0.007(7) 0.016(6)
C9 0.036(7) 0.024(6) 0.049(8) 0.002(6) -0.004(6) -0.005(5)
C10 0.038(7) 0.032(7) 0.036(7) 0.000(6) 0.001(6) 0.020(6)
C11 0.042(8) 0.035(7) 0.074(10) -0.002(7) 0.017(8) -0.008(6)
C12 0.073(10) 0.053(8) 0.033(8) 0.011(7) 0.008(7) -0.007(7)
C13 0.083(10) 0.066(9) 0.034(8) 0.010(7) 0.010(8) -0.015(8)
C14 0.057(8) 0.020(6) 0.065(9) -0.008(6) 0.014(7) 0.001(6)
C15 0.044(7) 0.028(7) 0.063(9) -0.003(6) 0.012(7) 0.016(6)
C16 0.055(9) 0.028(6) 0.038(7) 0.000(5) -0.001(7) -0.002(7)
C17 0.065(9) 0.020(6) 0.035(7) -0.012(5) -0.005(7) -0.011(6)
C18 0.054(8) 0.055(8) 0.031(7) -0.006(6) 0.014(6) 0.013(7)
C19 0.075(11) 0.035(7) 0.070(10) 0.000(7) -0.009(9) -0.003(8)
C20 0.071(10) 0.046(8) 0.043(8) 0.000(6) 0.004(7) -0.018(7)
C21 0.059(9) 0.034(7) 0.040(7) 0.005(6) 0.023(7) 0.006(7)
C22 0.066(10) 0.041(7) 0.044(8) -0.011(6) 0.004(7) -0.003(7)
C23 0.039(7) 0.040(7) 0.046(8) -0.003(6) -0.008(6) -0.006(6)
C24 0.053(8) 0.037(6) 0.047(8) 0.009(6) -0.004(6) 0.018(6)
C25 0.025(6) 0.042(7) 0.024(6) -0.009(5) -0.009(5) 0.003(5)
C26 0.051(8) 0.039(7) 0.040(8) -0.001(6) 0.004(6) 0.028(6)
O27 0.030(5) 0.036(4) 0.048(5) 0.000(4) 0.017(4) -0.004(4)
C28 0.026(6) 0.041(7) 0.046(8) -0.022(6) 0.010(6) 0.004(6)
O29 0.041(5) 0.035(4) 0.051(5) -0.004(4) 0.000(4) 0.000(4)
C30 0.048(8) 0.037(7) 0.044(8) 0.011(6) -0.008(6) -0.005(6)
C31 0.037(8) 0.039(7) 0.048(8) 0.018(6) -0.011(6) -0.014(6)
C32 0.039(8) 0.040(7) 0.075(11) 0.011(7) 0.016(7) -0.007(6)
C33 0.048(9) 0.084(10) 0.058(10) 0.009(8) -0.026(8) 0.009(8)
C34 0.074(11) 0.052(8) 0.041(9) 0.008(7) -0.015(9) -0.002(8)
C35 0.092(12) 0.047(8) 0.036(9) 0.006(6) 0.010(8) 0.016(8)
C36 0.040(7) 0.051(8) 0.039(8) -0.003(6) 0.002(7) 0.009(6)
C37 0.038(7) 0.028(6) 0.086(10) -0.019(6) 0.036(7) 0.008(6)
C38 0.055(8) 0.047(7) 0.048(8) 0.000(6) -0.007(7) -0.009(7)
B1 0.033(8) 0.056(9) 0.036(8) -0.002(7) -0.011(7) -0.001(7)
C39 0.018(6) 0.047(7) 0.037(7) 0.004(6) 0.003(5) 0.000(6)
C40 0.035(7) 0.044(7) 0.028(6) -0.007(5) -0.004(5) 0.001(6)
C41 0.047(8) 0.045(8) 0.053(8) 0.005(6) 0.024(7) -0.004(7)
C42 0.051(8) 0.027(6) 0.066(9) 0.013(6) -0.006(8) 0.001(6)
C43 0.029(7) 0.064(9) 0.049(8) 0.020(7) 0.002(6) -0.006(6)
C44 0.029(7) 0.041(7) 0.054(8) 0.005(6) 0.002(6) -0.006(6)
C45 0.029(7) 0.043(7) 0.041(8) 0.007(6) 0.006(6) -0.017(6)
C46 0.013(5) 0.047(7) 0.055(8) 0.009(6) -0.002(6) 0.002(6)
C47 0.044(8) 0.032(7) 0.068(10) 0.005(7) 0.015(7) -0.004(6)
C48 0.078(11) 0.032(7) 0.071(11) 0.016(7) -0.006(9) -0.017(7)
C49 0.083(11) 0.040(8) 0.055(9) 0.003(7) 0.001(8) -0.013(8)
C50 0.034(7) 0.039(7) 0.057(9) -0.001(6) 0.020(7) -0.011(6)
C51 0.029(7) 0.050(7) 0.051(8) -0.011(6) -0.006(6) -0.010(6)
C52 0.059(9) 0.025(6) 0.059(9) 0.025(6) -0.007(7) -0.001(6)
C53 0.038(8) 0.047(7) 0.065(9) 0.007(7) 0.000(7) -0.002(7)
C54 0.031(8) 0.082(10) 0.065(10) -0.001(8) -0.005(7) -0.018(8)
C55 0.044(9) 0.055(9) 0.066(10) -0.004(7) -0.011(7) 0.006(7)
C56 0.028(7) 0.074(9) 0.044(8) 0.015(6) 0.008(6) -0.010(7)
C57 0.036(7) 0.047(7) 0.037(7) 0.003(6) -0.005(6) -0.005(6)
C58 0.038(7) 0.040(7) 0.065(10) -0.012(7) -0.004(7) -0.004(6)
C59 0.065(9) 0.071(9) 0.037(8) 0.002(7) 0.005(7) 0.010(8)
C60 0.065(10) 0.054(9) 0.060(10) -0.015(8) -0.027(8) 0.003(8)
C61 0.093(12) 0.037(7) 0.045(9) -0.006(7) -0.006(8) -0.009(7)
C62 0.053(8) 0.064(9) 0.040(8) 0.011(7) 0.002(6) 0.001(7)
C63 0.089(13) 0.110(13) 0.134(16) -0.009(12) 0.027(12) -0.006(11)
Cl1 0.171(6) 0.096(3) 0.205(6) -0.033(4) -0.005(5) 0.011(4)
Cl2 0.175(6) 0.176(5) 0.091(4) 0.036(4) 0.017(4) 0.085(4)
C64 0.070(11) 0.097(11) 0.099(13) -0.036(9) 0.009(10) 0.007(9)
Cl3 0.093(3) 0.103(3) 0.114(4) 0.032(3) 0.015(3) -0.013(3)
Cl4 0.075(3) 0.163(5) 0.152(5) -0.023(4) 0.025(3) 0.007(3)
Cl5 0.111(3) 0.080(2) 0.083(3) 0.019(2) -0.039(3) -0.013(2)
Cl6 0.106(4) 0.187(6) 0.249(8) 0.114(5) 0.015(5) -0.014(4)

loop_
_atom_type_symbol
_atom_type_description
_atom_type_scat_dispersion_real
_atom_type_scat_dispersion_imag
_atom_type_scat_source
C C 0.0033 0.0016 'International Tables Vol C Tables 4.2.6.8 and 6.1.1.4'
H H 0.0000 0.0000 'International Tables Vol C Tables 4.2.6.8 and 6.1.1.4'
B B 0.0013 0.0007 'International Tables Vol C Tables 4.2.6.8 and 6.1.1.4'
N N 0.0061 0.0033 'International Tables Vol C Tables 4.2.6.8 and 6.1.1.4'
O O 0.0106 0.0060 'International Tables Vol C Tables 4.2.6.8 and 6.1.1.4'
Cl Cl 0.1484 0.1585 'International Tables Vol C Tables 4.2.6.8 and 6.1.1.4'

loop_
_geom_angle_atom_site_label_1
_geom_angle_atom_site_label_2
_geom_angle_atom_site_label_3
_geom_angle
C7 N1 C25 116.9(9)
C7 N1 C2 121.8(9)
C25 N1 C2 121.2(8)
C3 C2 C24 114.9(9)
C3 C2 N1 108.7(8)
C24 C2 N1 113.4(9)
C3 C2 H2A 106.4
C24 C2 H2A 106.4
N1 C2 H2A 106.4
C4 C3 C8 117.1(10)
C4 C3 C2 125.9(9)
C8 C3 C2 117.0(9)
C3 C4 C15 123.2(10)
C3 C4 C5 116.9(10)
C15 C4 C5 119.8(10)
C6 C5 C16 118.2(10)
C6 C5 C4 123.8(9)
C16 C5 C4 118.0(10)
C5 C6 C23 120.8(10)
C5 C6 C7 123.3(10)
C23 C6 C7 115.9(10)
N1 C7 C6 127.6(10)
N1 C7 H7A 116.2
C6 C7 H7A 116.2
C9 C8 C3 121.0(10)
C9 C8 H8A 119.5
C3 C8 H8A 119.5
C8 C9 C10 121.8(10)
C8 C9 H9A 119.1
C10 C9 H9A 119.1
C9 C10 C11 122.2(11)
C9 C10 C15 118.3(10)
C11 C10 C15 119.5(11)
C12 C11 C10 120.4(11)
C12 C11 H11A 119.8
C10 C11 H11A 119.8
C11 C12 C13 121.0(11)
C11 C12 H12A 119.5
C13 C12 H12A 119.5
C14 C13 C12 120.1(12)
C14 C13 H13A 119.9
C12 C13 H13A 119.9
C13 C14 C15 121.1(11)
C13 C14 H14A 119.4
C15 C14 H14A 119.4
C4 C15 C10 118.3(10)
C4 C15 C14 123.8(11)
C10 C15 C14 117.5(11)
C17 C16 C21 121.0(9)
C17 C16 C5 121.4(10)
C21 C16 C5 117.3(11)
C16 C17 C18 119.3(10)
C16 C17 H17A 120.4
C18 C17 H17A 120.4
C19 C18 C17 120.2(11)
C19 C18 H18A 119.9
C17 C18 H18A 119.9
C18 C19 C20 120.9(11)
C18 C19 H19A 119.6
C20 C19 H19A 119.6
C19 C20 C21 121.7(12)
C19 C20 H20A 119.1
C21 C20 H20A 119.1
C20 C21 C22 123.7(12)
C20 C21 C16 116.7(11)
C22 C21 C16 119.6(10)
C23 C22 C21 123.0(11)
C23 C22 H22A 118.5
C21 C22 H22A 118.5
C22 C23 C6 120.2(11)
C22 C23 H23A 119.9
C6 C23 H23A 119.9
C2 C24 H24A 109.5
C2 C24 H24B 109.5
H24A C24 H24B 109.5
C2 C24 H24C 109.5
H24A C24 H24C 109.5
H24B C24 H24C 109.5
N1 C25 C30 112.3(8)
N1 C25 C26 112.7(8)
C30 C25 C26 108.9(8)
N1 C25 H25A 107.6
C30 C25 H25A 107.6
C26 C25 H25A 107.6
O27 C26 C31 111.6(9)
O27 C26 C25 110.4(8)
C31 C26 C25 112.0(9)
O27 C26 H26A 107.5
C31 C26 H26A 107.5
C25 C26 H26A 107.5
C26 O27 C28 115.9(8)
O29 C28 C37 107.5(9)
O29 C28 O27 107.7(7)
C37 C28 O27 108.1(9)
O29 C28 C38 111.3(8)
C37 C28 C38 112.2(9)
O27 C28 C38 109.9(9)
C30 O29 C28 115.5(8)
O29 C30 C25 114.5(9)
O29 C30 H30A 108.6
C25 C30 H30A 108.6
O29 C30 H30B 108.6
C25 C30 H30B 108.6
H30A C30 H30B 107.6
C32 C31 C36 119.7(12)
C32 C31 C26 118.6(12)
C36 C31 C26 121.6(11)
C31 C32 C33 120.8(12)
C31 C32 H32A 119.6
C33 C32 H32A 119.6
C34 C33 C32 118.2(12)
C34 C33 H33A 120.9
C32 C33 H33A 120.9
C35 C34 C33 122.7(13)
C35 C34 H34A 118.6
C33 C34 H34A 118.6
C34 C35 C36 119.5(13)
C34 C35 H35A 120.2
C36 C35 H35A 120.2
C31 C36 C35 118.8(11)
C31 C36 H36A 120.6
C35 C36 H36A 120.6
C28 C37 H37A 109.5
C28 C37 H37B 109.5
H37A C37 H37B 109.5
C28 C37 H37C 109.5
H37A C37 H37C 109.5
H37B C37 H37C 109.5
C28 C38 H38A 109.5
C28 C38 H38B 109.5
H38A C38 H38B 109.5
C28 C38 H38C 109.5
H38A C38 H38C 109.5
H38B C38 H38C 109.5
C39 B1 C45 112.3(9)
C39 B1 C51 109.2(9)
C45 B1 C51 109.7(9)
C39 B1 C57 108.1(9)
C45 B1 C57 109.7(9)
C51 B1 C57 107.7(9)
C44 C39 C40 109.5(9)
C44 C39 B1 124.5(9)
C40 C39 B1 126.0(9)
C41 C40 C39 127.2(11)
C41 C40 H40A 116.4
C39 C40 H40A 116.4
C42 C41 C40 118.3(12)
C42 C41 H41A 120.9
C40 C41 H41A 120.9
C41 C42 C43 119.9(10)
C41 C42 H42A 120.0
C43 C42 H42A 120.0
C44 C43 C42 117.6(11)
C44 C43 H43A 121.2
C42 C43 H43A 121.2
C39 C44 C43 127.3(11)
C39 C44 H44A 116.3
C43 C44 H44A 116.3
C46 C45 C50 115.2(11)
C46 C45 B1 124.3(11)
C50 C45 B1 120.5(11)
C45 C46 C47 121.2(11)
C45 C46 H46A 119.4
C47 C46 H46A 119.4
C48 C47 C46 121.6(12)
C48 C47 H47A 119.2
C46 C47 H47A 119.2
C49 C48 C47 117.6(13)
C49 C48 H48A 121.2
C47 C48 H48A 121.2
C48 C49 C50 120.3(13)
C48 C49 H49A 119.8
C50 C49 H49A 119.8
C49 C50 C45 123.8(11)
C49 C50 H50A 118.1
C45 C50 H50A 118.1
C56 C51 C52 114.4(11)
C56 C51 B1 124.5(10)
C52 C51 B1 121.1(11)
C53 C52 C51 121.9(12)
C53 C52 H52A 119.1
C51 C52 H52A 119.1
C52 C53 C54 121.6(12)
C52 C53 H53A 119.2
C54 C53 H53A 119.2
C53 C54 C55 120.4(12)
C53 C54 H54A 119.8
C55 C54 H54A 119.8
C56 C55 C54 119.4(12)
C56 C55 H55A 120.3
C54 C55 H55A 120.3
C55 C56 C51 122.4(11)
C55 C56 H56A 118.8
C51 C56 H56A 118.8
C58 C57 C62 112.3(10)
C58 C57 B1 123.8(10)
C62 C57 B1 123.5(10)
C57 C58 C59 126.3(11)
C57 C58 H58A 116.9
C59 C58 H58A 116.9
C58 C59 C60 117.3(12)
C58 C59 H59A 121.4
C60 C59 H59A 121.4
C61 C60 C59 121.2(12)
C61 C60 H60A 119.4
C59 C60 H60A 119.4
C60 C61 C62 119.7(11)
C60 C61 H61A 120.2
C62 C61 H61A 120.2
C61 C62 C57 122.9(11)
C61 C62 H62A 118.5
C57 C62 H62A 118.5
Cl2 C63 Cl1 109.5(8)
Cl2 C63 H63A 109.8
Cl1 C63 H63A 109.8
Cl2 C63 H63B 109.8
Cl1 C63 H63B 109.8
H63A C63 H63B 108.2
Cl3 C64 Cl4 109.5(7)
Cl3 C64 H64A 109.8
Cl4 C64 H64A 109.8
Cl3 C64 H64B 109.8
Cl4 C64 H64B 109.8
H64A C64 H64B 108.2
Cl6 C65 Cl5 109.3(8)
Cl6 C65 H65A 109.8
Cl5 C65 H65A 109.8
Cl6 C65 H65B 109.8
Cl5 C65 H65B 109.8
H65A C65 H65B 108.3

loop_
_geom_bond_atom_site_label_1
_geom_bond_atom_site_label_2
_geom_bond_distance
N1 C7 1.302(12)
N1 C25 1.512(12)
N1 C2 1.525(13)
C2 C3 1.504(14)
C2 C24 1.521(13)
C2 H2A 1.0000
C3 C4 1.368(14)
C3 C8 1.418(14)
C4 C15 1.426(15)
C4 C5 1.519(14)
C5 C6 1.394(15)
C5 C16 1.502(14)
C6 C23 1.412(14)
C6 C7 1.428(14)
C7 H7A 0.9500
C8 C9 1.387(14)
C8 H8A 0.9500
C9 C10 1.393(14)
C9 H9A 0.9500
C10 C11 1.413(15)
C10 C15 1.419(15)
C11 C12 1.376(15)
C11 H11A 0.9500
C12 C13 1.378(16)
C12 H12A 0.9500
C13 C14 1.380(15)
C13 H13A 0.9500
C14 C15 1.431(15)
C14 H14A 0.9500
C16 C17 1.369(16)
C16 C21 1.437(15)
C17 C18 1.393(14)
C17 H17A 0.9500
C18 C19 1.370(16)
C18 H18A 0.9500
C19 C20 1.358(16)
C19 H19A 0.9500
C20 C21 1.387(15)
C20 H20A 0.9500
C21 C22 1.386(16)
C22 C23 1.361(14)
C22 H22A 0.9500
C23 H23A 0.9500
C24 H24A 0.9800
C24 H24B 0.9800
C24 H24C 0.9800
C25 C30 1.536(13)
C25 C26 1.549(14)
C25 H25A 1.0000
C26 O27 1.410(13)
C26 C31 1.518(15)
C26 H26A 1.0000
O27 C28 1.470(12)
C28 O29 1.435(12)
C28 C37 1.460(14)
C28 C38 1.519(14)
O29 C30 1.411(13)
C30 H30A 0.9900
C30 H30B 0.9900
C31 C32 1.364(15)
C31 C36 1.385(15)
C32 C33 1.394(16)
C32 H32A 0.9500
C33 C34 1.361(17)
C33 H33A 0.9500
C34 C35 1.334(18)
C34 H34A 0.9500
C35 C36 1.408(16)
C35 H35A 0.9500
C36 H36A 0.9500
C37 H37A 0.9800
C37 H37B 0.9800
C37 H37C 0.9800
C38 H38A 0.9800
C38 H38B 0.9800
C38 H38C 0.9800
B1 C39 1.614(16)
B1 C45 1.619(16)
B1 C51 1.656(17)
B1 C57 1.670(16)
C39 C44 1.401(14)
C39 C40 1.416(14)
C40 C41 1.390(14)
C40 H40A 0.9500
C41 C42 1.371(15)
C41 H41A 0.9500
C42 C43 1.405(15)
C42 H42A 0.9500
C43 C44 1.394(14)
C43 H43A 0.9500
C44 H44A 0.9500
C45 C46 1.360(14)
C45 C50 1.407(15)
C46 C47 1.449(15)
C46 H46A 0.9500
C47 C48 1.368(16)
C47 H47A 0.9500
C48 C49 1.372(17)
C48 H48A 0.9500
C49 C50 1.393(17)
C49 H49A 0.9500
C50 H50A 0.9500
C51 C56 1.429(15)
C51 C52 1.436(14)
C52 C53 1.352(16)
C52 H52A 0.9500
C53 C54 1.347(16)
C53 H53A 0.9500
C54 C55 1.389(16)
C54 H54A 0.9500
C55 C56 1.370(16)
C55 H55A 0.9500
C56 H56A 0.9500
C57 C58 1.390(15)
C57 C62 1.417(15)
C58 C59 1.376(15)
C58 H58A 0.9500
C59 C60 1.387(16)
C59 H59A 0.9500
C60 C61 1.334(16)
C60 H60A 0.9500
C61 C62 1.407(16)
C61 H61A 0.9500
C62 H62A 0.9500
C63 Cl2 1.750(12)
C63 Cl1 1.767(12)
C63 H63A 0.9900
C63 H63B 0.9900
C64 Cl3 1.747(11)
C64 Cl4 1.757(11)
C64 H64A 0.9900
C64 H64B 0.9900
C65 Cl6 1.706(12)
C65 Cl5 1.761(12)
C65 H65A 0.9900
C65 H65B 0.9900

loop_
_geom_torsion_atom_site_label_1
_geom_torsion_atom_site_label_2
_geom_torsion_atom_site_label_3
_geom_torsion_atom_site_label_4
_geom_torsion
C7 N1 C2 C3 59.3(12)
C25 N1 C2 C3 -119.8(9)
C7 N1 C2 C24 -69.8(12)
C25 N1 C2 C24 111.1(9)
C24 C2 C3 C4 66.5(13)
N1 C2 C3 C4 -61.8(12)
C24 C2 C3 C8 -114.0(10)
N1 C2 C3 C8 117.8(9)
C8 C3 C4 C15 -6.3(14)
C2 C3 C4 C15 173.2(10)
C8 C3 C4 C5 177.1(9)
C2 C3 C4 C5 -3.4(14)
C3 C4 C5 C6 49.9(14)
C15 C4 C5 C6 -126.8(11)
C3 C4 C5 C16 -130.1(10)
C15 C4 C5 C16 53.1(13)
C16 C5 C6 C23 -11.2(15)
C4 C5 C6 C23 168.7(9)
C16 C5 C6 C7 166.6(9)
C4 C5 C6 C7 -13.5(16)
C25 N1 C7 C6 -176.1(10)
C2 N1 C7 C6 4.8(16)
C5 C6 C7 N1 -36.0(17)
C23 C6 C7 N1 141.9(11)
C4 C3 C8 C9 3.3(14)
C2 C3 C8 C9 -176.2(9)
C3 C8 C9 C10 1.1(15)
C8 C9 C10 C11 177.0(10)
C8 C9 C10 C15 -2.7(15)
C9 C10 C11 C12 -174.7(10)
C15 C10 C11 C12 5.0(16)
C10 C11 C12 C13 -2.0(18)
C11 C12 C13 C14 0.1(19)
C12 C13 C14 C15 -1.2(19)
C3 C4 C15 C10 4.8(15)
C5 C4 C15 C10 -178.7(9)
C3 C4 C15 C14 -168.7(10)
C5 C4 C15 C14 7.9(15)
C9 C10 C15 C4 -0.1(14)
C11 C10 C15 C4 -179.8(10)
C9 C10 C15 C14 173.7(9)
C11 C10 C15 C14 -5.9(15)
C13 C14 C15 C4 177.6(11)
C13 C14 C15 C10 4.1(16)
C6 C5 C16 C17 -166.4(10)
C4 C5 C16 C17 13.7(15)
C6 C5 C16 C21 7.0(15)
C4 C5 C16 C21 -172.9(10)
C21 C16 C17 C18 3.2(17)
C5 C16 C17 C18 176.4(9)
C16 C17 C18 C19 -0.5(17)
C17 C18 C19 C20 0(2)
C18 C19 C20 C21 -2(2)
C19 C20 C21 C22 -175.4(12)
C19 C20 C21 C16 4.7(18)
C17 C16 C21 C20 -5.2(17)
C5 C16 C21 C20 -178.7(9)
C17 C16 C21 C22 174.8(11)
C5 C16 C21 C22 1.4(16)
C20 C21 C22 C23 174.0(11)
C16 C21 C22 C23 -6.1(18)
C21 C22 C23 C6 2.1(17)
C5 C6 C23 C22 6.9(16)
C7 C6 C23 C22 -171.1(10)
C7 N1 C25 C30 147.7(9)
C2 N1 C25 C30 -33.2(12)
C7 N1 C25 C26 -88.8(11)
C2 N1 C25 C26 90.3(11)
N1 C25 C26 O27 -78.0(10)
C30 C25 C26 O27 47.4(11)
N1 C25 C26 C31 47.1(12)
C30 C25 C26 C31 172.4(9)
C31 C26 O27 C28 177.5(8)
C25 C26 O27 C28 -57.3(10)
C26 O27 C28 O29 58.9(10)
C26 O27 C28 C37 174.8(8)
C26 O27 C28 C38 -62.5(11)
C37 C28 O29 C30 -170.7(8)
O27 C28 O29 C30 -54.4(10)
C38 C28 O29 C30 66.1(11)
C28 O29 C30 C25 51.9(11)
N1 C25 C30 O29 79.9(10)
C26 C25 C30 O29 -45.7(12)
O27 C26 C31 C32 -146.7(9)
C25 C26 C31 C32 88.9(12)
O27 C26 C31 C36 33.8(13)
C25 C26 C31 C36 -90.6(12)
C36 C31 C32 C33 3.8(16)
C26 C31 C32 C33 -175.7(10)
C31 C32 C33 C34 0.0(18)
C32 C33 C34 C35 -3(2)
C33 C34 C35 C36 2(2)
C32 C31 C36 C35 -4.8(16)
C26 C31 C36 C35 174.7(9)
C34 C35 C36 C31 2.1(17)
C45 B1 C39 C44 162.2(10)
C51 B1 C39 C44 -75.9(13)
C57 B1 C39 C44 40.9(14)
C45 B1 C39 C40 -16.2(15)
C51 B1 C39 C40 105.7(12)
C57 B1 C39 C40 -137.4(10)
C44 C39 C40 C41 5.3(15)
B1 C39 C40 C41 -176.1(11)
C39 C40 C41 C42 -3.9(18)
C40 C41 C42 C43 0.5(17)
C41 C42 C43 C44 0.5(17)
C40 C39 C44 C43 -4.2(16)
B1 C39 C44 C43 177.2(11)
C42 C43 C44 C39 1.7(18)
C39 B1 C45 C46 -112.9(11)
C51 B1 C45 C46 125.5(11)
C57 B1 C45 C46 7.4(14)
C39 B1 C45 C50 64.9(13)
C51 B1 C45 C50 -56.7(12)
C57 B1 C45 C50 -174.8(9)
C50 C45 C46 C47 -4.3(14)
B1 C45 C46 C47 173.7(9)
C45 C46 C47 C48 2.9(16)
C46 C47 C48 C49 -2.3(16)
C47 C48 C49 C50 3.4(17)
C48 C49 C50 C45 -5.3(17)
C46 C45 C50 C49 5.6(15)
B1 C45 C50 C49 -172.4(10)
C39 B1 C51 C56 21.0(15)
C45 B1 C51 C56 144.5(11)
C57 B1 C51 C56 -96.1(12)
C39 B1 C51 C52 -159.5(10)
C45 B1 C51 C52 -36.0(14)
C57 B1 C51 C52 83.4(12)
C56 C51 C52 C53 1.7(17)
B1 C51 C52 C53 -177.8(11)
C51 C52 C53 C54 -1.6(19)
C52 C53 C54 C55 0(2)
C53 C54 C55 C56 1.6(19)
C54 C55 C56 C51 -1.3(19)
C52 C51 C56 C55 -0.3(17)
B1 C51 C56 C55 179.2(11)
C39 B1 C57 C58 34.8(14)
C45 B1 C57 C58 -88.1(13)
C51 B1 C57 C58 152.6(11)
C39 B1 C57 C62 -152.9(10)
C45 B1 C57 C62 84.3(13)
C51 B1 C57 C62 -35.1(14)
C62 C57 C58 C59 2.1(17)
B1 C57 C58 C59 175.2(11)
C57 C58 C59 C60 3.1(19)
C58 C59 C60 C61 -5.8(19)
C59 C60 C61 C62 3(2)
C60 C61 C62 C57 2.7(19)
C58 C57 C62 C61 -5.0(16)
B1 C57 C62 C61 -178.1(11)
